data_4350606
loop_
_publ_author_name
'Timosheva, Natalya V.'
'Chandrasekaran, A.'
'Holmes, Robert R.'

_publ_section_title
;
 Biologically relevant phosphoranes: synthesis and structural
 characterization of glucofuranose-derived phosphoranes with penta- and
 hexacoordination at phosphorus.
;
_journal_issue 26
_journal_name_full 'Inorganic chemistry'
_journal_page_first 10836
_journal_page_last 10848
_journal_paper_doi 10.1021/ic061596f
_journal_volume 45
_journal_year 2006
_chemical_formula_moiety 'C30 H36 CL3 O10 P S , C1 H2 CL2'
_chemical_formula_sum 'C31 H38 Cl5 O10 P S'
_chemical_formula_weight 810.89
_space_group_IT_number 19
_space_group_name_Hall 'P 2ac 2ab'
_space_group_name_H-M_alt 'P 21 21 21'
_symmetry_cell_setting orthorhombic
_symmetry_space_group_name_H-M 'P 21 21 21'
_atom_sites_solution_hydrogens geom
_atom_sites_solution_primary direct
_atom_sites_solution_secondary difmap
_audit_creation_method SHELXL-97
_cell_angle_alpha 90.00
_cell_angle_beta 90.00
_cell_angle_gamma 90.00
_cell_formula_units_Z 4
_cell_length_a 11.0843(2)
_cell_length_b 12.0184(4)
_cell_length_c 28.4403(10)
_cell_measurement_reflns_used 3611
_cell_measurement_temperature 293(2)
_cell_measurement_theta_max 25.03
_cell_measurement_theta_min 4.08
_cell_volume 3788.7(2)
_computing_structure_refinement 'SHELXL-97 (Sheldrick, 1997)'
_computing_structure_solution 'SHELXS-97 (Sheldrick, 1990)'
_diffrn_ambient_temperature 293(2)
_diffrn_measured_fraction_theta_full 0.987
_diffrn_measured_fraction_theta_max 0.987
_diffrn_measurement_device_type 'Nonius KappaCCD area detector'
_diffrn_radiation_monochromator graphite
_diffrn_radiation_source 'fine-focus sealed tube'
_diffrn_radiation_type MoK\a
_diffrn_radiation_wavelength 0.71073
_diffrn_reflns_av_R_equivalents 0.0000
_diffrn_reflns_av_sigmaI/netI 0.0352
_diffrn_reflns_limit_h_max 13
_diffrn_reflns_limit_h_min -13
_diffrn_reflns_limit_k_max 14
_diffrn_reflns_limit_k_min -14
_diffrn_reflns_limit_l_max 33
_diffrn_reflns_limit_l_min -33
_diffrn_reflns_number 6495
_diffrn_reflns_theta_full 25.03
_diffrn_reflns_theta_max 25.03
_diffrn_reflns_theta_min 4.26
_exptl_absorpt_coefficient_mu 0.532
_exptl_absorpt_correction_T_max 0.7769
_exptl_absorpt_correction_T_min 0.6184
_exptl_crystal_colour colorless
_exptl_crystal_density_diffrn 1.422
_exptl_crystal_density_method 'not measured'
_exptl_crystal_description block
_exptl_crystal_F_000 1680
_exptl_crystal_size_max 1.00
_exptl_crystal_size_mid 1.00
_exptl_crystal_size_min 0.50
_refine_diff_density_max 0.780
_refine_diff_density_min -0.591
_refine_diff_density_rms 0.076
_refine_ls_abs_structure_details 'Flack H D (1983), Acta Cryst. A39, 876-881'
_refine_ls_abs_structure_Flack 0.11(11)
_refine_ls_extinction_method none
_refine_ls_goodness_of_fit_ref 1.093
_refine_ls_hydrogen_treatment riding
_refine_ls_matrix_type full
_refine_ls_number_parameters 433
_refine_ls_number_reflns 6495
_refine_ls_number_restraints 7
_refine_ls_restrained_S_all 1.095
_refine_ls_R_factor_all 0.0814
_refine_ls_R_factor_gt 0.0687
_refine_ls_shift/su_max 0.001
_refine_ls_shift/su_mean 0.000
_refine_ls_structure_factor_coef Fsqd
_refine_ls_weighting_details 'calc w=1/[\s^2^(Fo^2^)+(0.1178P)^2^+3.8212P] where P=(Fo^2^+2Fc^2^)/3'
_refine_ls_weighting_scheme calc
_refine_ls_wR_factor_gt 0.1981
_refine_ls_wR_factor_ref 0.2089
_reflns_number_gt 5536
_reflns_number_total 6495
_reflns_threshold_expression >2sigma(I)
_cod_data_source_file ic061596fsi20060918_073800.cif
_cod_data_source_block ntp34_(compound_=_1)
_cod_depositor_comments
;
The following automatic conversions were performed:

data item '_symmetry_cell_setting' value 'Orthorhombic' was changed
to 'orthorhombic' in accordance with the
/home/saulius/struct/COD-crude-data/automatic-downloads/DataCite-retrospective/ACS/depositions/lib/dictionaries/cif_core.dic
dictionary named 'cif_core.dic' version 2.4.2 last updated on
2011-04-26.

Automatic conversion script
Id: cif_fix_values 6909 2019-04-08 15:41:33Z antanas 
;
_cod_original_sg_symbol_H-M P2(1)2(1)21)
_cod_database_code 4350606

loop_
_symmetry_equiv_pos_as_xyz
'x, y, z'
'-x+1/2, -y, z+1/2'
'x+1/2, -y+1/2, -z'
'-x, y+1/2, -z+1/2'

loop_
_atom_site_label
_atom_site_type_symbol
_atom_site_fract_x
_atom_site_fract_y
_atom_site_fract_z
_atom_site_U_iso_or_equiv
_atom_site_adp_type
_atom_site_occupancy
_atom_site_symmetry_multiplicity
_atom_site_calc_flag
_atom_site_refinement_flags
P P 0.04119(12) 0.20908(12) 0.91216(4) 0.0423(3) Uani 1 1 d .
S S -0.20026(12) 0.36591(13) 0.89601(5) 0.0516(4) Uani 1 1 d .
Cl1 Cl 0.70743(17) -0.01200(18) 0.94095(9) 0.0871(6) Uani 1 1 d .
Cl2 Cl 0.5509(2) -0.14888(19) 0.88471(7) 0.0925(6) Uani 1 1 d .
Cl3 Cl 0.6239(2) -0.22535(19) 0.97580(9) 0.0965(7) Uani 1 1 d .
O1 O 0.1785(4) -0.0569(3) 0.95782(15) 0.0565(10) Uani 1 1 d .
O2 O 0.3754(4) -0.1172(4) 0.9653(2) 0.0788(14) Uani 1 1 d .
O3 O 0.4491(4) 0.0492(3) 0.94123(18) 0.0673(12) Uani 1 1 d .
O4 O 0.1708(3) 0.1584(3) 0.89926(12) 0.0462(8) Uani 1 1 d .
O5 O -0.0112(3) 0.1010(3) 0.94144(13) 0.0489(9) Uani 1 1 d .
O6 O 0.0616(3) 0.2787(3) 0.96072(12) 0.0499(9) Uani 1 1 d .
O7 O -0.0416(4) 0.1634(3) 0.86895(12) 0.0513(9) Uani 1 1 d .
O8 O 0.0595(3) 0.3288(3) 0.88222(12) 0.0444(8) Uani 1 1 d .
O9 O -0.1788(4) 0.2840(4) 0.93190(14) 0.0583(10) Uani 1 1 d .
O10 O -0.3147(4) 0.4226(4) 0.89683(17) 0.0689(12) Uani 1 1 d .
C1 C 0.2862(6) -0.0755(5) 0.9342(2) 0.0596(15) Uani 1 1 d .
H1 H 0.2743 -0.1258 0.9074 0.072 Uiso 1 1 calc R
C2 C 0.3334(5) 0.0383(5) 0.9179(2) 0.0523(13) Uani 1 1 d .
H2 H 0.3403 0.0434 0.8836 0.063 Uiso 1 1 calc R
C3 C 0.2476(5) 0.1220(5) 0.93759(19) 0.0460(12) Uani 1 1 d .
H3 H 0.2909 0.1849 0.9516 0.055 Uiso 1 1 calc R
C4 C 0.1802(5) 0.0558(5) 0.97490(19) 0.0501(13) Uani 1 1 d .
H4 H 0.2270 0.0579 1.0041 0.060 Uiso 1 1 calc R
C5 C 0.0530(5) 0.0952(5) 0.98538(18) 0.0508(13) Uani 1 1 d .
H5 H 0.0125 0.0449 1.0074 0.061 Uiso 1 1 calc R
C6 C 0.0486(6) 0.2138(5) 1.00263(19) 0.0584(14) Uani 1 1 d .
H6A H -0.0276 0.2294 1.0180 0.070 Uiso 1 1 calc R
H6B H 0.1139 0.2286 1.0245 0.070 Uiso 1 1 calc R
C7 C 0.4764(6) -0.0470(6) 0.9649(2) 0.0649(16) Uani 1 1 d .
H7 H 0.4975 -0.0283 0.9974 0.078 Uiso 1 1 calc R
C8 C 0.5848(6) -0.1056(6) 0.9418(3) 0.0672(17) Uani 1 1 d .
C9 C -0.0997(5) 0.2159(5) 0.83270(19) 0.0513(13) Uani 1 1 d .
C10 C -0.0867(6) 0.1725(6) 0.7876(2) 0.0623(16) Uani 1 1 d .
C11 C -0.1583(7) 0.2178(7) 0.7520(2) 0.0711(18) Uani 1 1 d .
H11 H -0.1503 0.1892 0.7218 0.085 Uiso 1 1 calc R
C12 C -0.2411(7) 0.3036(7) 0.7592(2) 0.0710(18) Uani 1 1 d .
C13 C -0.2501(6) 0.3463(5) 0.8038(2) 0.0592(15) Uani 1 1 d .
H13 H -0.3031 0.4046 0.8098 0.071 Uiso 1 1 calc R
C14 C -0.1803(5) 0.3031(5) 0.84038(19) 0.0531(13) Uani 1 1 d .
C15 C -0.0874(5) 0.4679(5) 0.89889(18) 0.0478(12) Uani 1 1 d .
C16 C -0.1198(5) 0.5783(5) 0.9061(2) 0.0533(13) Uani 1 1 d .
H16 H -0.2007 0.5969 0.9097 0.064 Uiso 1 1 calc R
C17 C -0.0341(6) 0.6596(5) 0.9079(2) 0.0642(16) Uani 1 1 d .
C18 C 0.0861(6) 0.6281(5) 0.9025(2) 0.0616(15) Uani 1 1 d .
H18 H 0.1444 0.6837 0.9041 0.074 Uiso 1 1 calc R
C19 C 0.1258(5) 0.5182(5) 0.8948(2) 0.0534(13) Uani 1 1 d .
C20 C 0.0347(5) 0.4362(4) 0.89371(18) 0.0463(11) Uani 1 1 d .
C21 C 0.0048(7) 0.0787(7) 0.7764(3) 0.081(2) Uani 1 1 d .
C22 C 0.2605(5) 0.4943(5) 0.8882(2) 0.0565(14) Uani 1 1 d .
C23 C 0.1331(8) 0.1251(10) 0.7829(3) 0.102(3) Uani 1 1 d .
H23A H 0.1909 0.0680 0.7759 0.153 Uiso 1 1 calc R
H23B H 0.1434 0.1493 0.8148 0.153 Uiso 1 1 calc R
H23C H 0.1450 0.1869 0.7620 0.153 Uiso 1 1 calc R
C24 C -0.0163(11) -0.0244(8) 0.8061(4) 0.111(3) Uani 1 1 d .
H24A H 0.0422 -0.0801 0.7981 0.167 Uiso 1 1 calc R
H24B H -0.0959 -0.0526 0.8003 0.167 Uiso 1 1 calc R
H24C H -0.0084 -0.0056 0.8388 0.167 Uiso 1 1 calc R
C25 C -0.0035(11) 0.0410(12) 0.7246(3) 0.141(5) Uani 1 1 d .
H25A H 0.0547 -0.0166 0.7189 0.212 Uiso 1 1 calc R
H25B H 0.0128 0.1031 0.7044 0.212 Uiso 1 1 calc R
H25C H -0.0830 0.0131 0.7184 0.212 Uiso 1 1 calc R
C26 C -0.3191(10) 0.3471(9) 0.7193(3) 0.102(3) Uani 1 1 d .
H26A H -0.3702 0.4056 0.7308 0.153 Uiso 1 1 calc R
H26B H -0.3680 0.2877 0.7071 0.153 Uiso 1 1 calc R
H26C H -0.2684 0.3755 0.6947 0.153 Uiso 1 1 calc R
C27 C -0.0650(8) 0.7795(6) 0.9150(4) 0.094(3) Uani 1 1 d .
H27A H -0.1351 0.7979 0.8968 0.141 Uiso 1 1 calc R
H27B H 0.0015 0.8250 0.9052 0.141 Uiso 1 1 calc R
H27C H -0.0813 0.7927 0.9477 0.141 Uiso 1 1 calc R
C28 C 0.3360(7) 0.6000(7) 0.8882(5) 0.114(4) Uani 1 1 d .
H28A H 0.4195 0.5811 0.8840 0.172 Uiso 1 1 calc R
H28B H 0.3259 0.6379 0.9177 0.172 Uiso 1 1 calc R
H28C H 0.3103 0.6475 0.8630 0.172 Uiso 1 1 calc R
C29 C 0.3061(7) 0.4206(8) 0.9282(3) 0.094(3) Uani 1 1 d .
H29A H 0.2598 0.3531 0.9292 0.141 Uiso 1 1 calc R
H29B H 0.2977 0.4593 0.9575 0.141 Uiso 1 1 calc R
H29C H 0.3896 0.4029 0.9231 0.141 Uiso 1 1 calc R
C30 C 0.2829(7) 0.4337(10) 0.8417(3) 0.107(3) Uani 1 1 d .
H30A H 0.2359 0.3667 0.8408 0.160 Uiso 1 1 calc R
H30B H 0.3670 0.4154 0.8391 0.160 Uiso 1 1 calc R
H30C H 0.2600 0.4810 0.8160 0.160 Uiso 1 1 calc R
C1S C 0.5741(16) 0.0926(9) 0.8147(6) 0.180(7) Uani 1 1 d D
Cl1A Cl 0.4753(10) 0.1988(9) 0.8253(4) 0.194(4) Uiso 0.50 1 d PD
Cl2A Cl 0.5509(17) 0.0609(16) 0.7561(5) 0.298(8) Uiso 0.50 1 d PD
Cl1B Cl 0.4564(13) 0.1629(12) 0.7952(5) 0.237(5) Uiso 0.50 1 d PD
Cl2B Cl 0.6132(11) -0.0084(10) 0.7761(4) 0.200(4) Uiso 0.50 1 d PD

loop_
_atom_site_aniso_label
_atom_site_aniso_U_11
_atom_site_aniso_U_22
_atom_site_aniso_U_33
_atom_site_aniso_U_23
_atom_site_aniso_U_13
_atom_site_aniso_U_12
P 0.0440(7) 0.0438(7) 0.0390(6) 0.0017(6) -0.0018(5) -0.0014(6)
S 0.0438(7) 0.0581(8) 0.0529(7) -0.0038(6) 0.0013(6) 0.0004(6)
Cl1 0.0612(10) 0.0803(12) 0.1198(16) -0.0087(11) -0.0041(10) 0.0108(9)
Cl2 0.1054(14) 0.0971(14) 0.0751(11) -0.0181(10) 0.0061(10) 0.0069(12)
Cl3 0.0919(14) 0.0850(14) 0.1126(15) 0.0234(12) 0.0079(11) 0.0368(11)
O1 0.057(2) 0.043(2) 0.069(2) 0.0014(18) 0.0091(19) -0.0045(17)
O2 0.068(3) 0.066(3) 0.102(4) 0.026(3) 0.005(3) 0.016(2)
O3 0.051(2) 0.051(2) 0.100(3) 0.004(2) -0.012(2) 0.0050(19)
O4 0.053(2) 0.0444(19) 0.0409(18) -0.0001(15) 0.0001(15) -0.0010(16)
O5 0.051(2) 0.047(2) 0.0484(19) 0.0051(16) 0.0007(15) -0.0007(16)
O6 0.059(2) 0.052(2) 0.0388(17) -0.0001(16) 0.0018(15) 0.0035(18)
O7 0.057(2) 0.050(2) 0.047(2) -0.0049(16) -0.0118(17) -0.0001(18)
O8 0.0501(19) 0.0441(19) 0.0392(17) 0.0007(14) -0.0015(15) -0.0016(15)
O9 0.062(2) 0.059(2) 0.053(2) 0.0001(19) 0.0059(18) -0.005(2)
O10 0.047(2) 0.077(3) 0.083(3) -0.007(2) 0.002(2) 0.005(2)
C1 0.061(4) 0.041(3) 0.076(4) -0.003(3) 0.005(3) 0.001(3)
C2 0.046(3) 0.050(3) 0.062(3) 0.004(3) 0.003(2) 0.005(2)
C3 0.047(3) 0.043(3) 0.047(3) -0.001(2) -0.006(2) 0.001(2)
C4 0.060(3) 0.049(3) 0.041(3) 0.004(2) -0.005(2) 0.001(3)
C5 0.055(3) 0.052(3) 0.046(3) 0.008(2) 0.004(2) 0.003(3)
C6 0.066(3) 0.065(4) 0.044(3) 0.001(3) 0.002(3) 0.014(3)
C7 0.062(4) 0.069(4) 0.064(4) -0.002(3) -0.001(3) 0.016(3)
C8 0.063(4) 0.062(4) 0.077(4) -0.007(3) -0.003(3) 0.010(3)
C9 0.044(3) 0.060(3) 0.050(3) -0.001(3) -0.008(2) 0.000(3)
C10 0.068(4) 0.066(4) 0.052(3) -0.011(3) -0.012(3) 0.001(3)
C11 0.085(5) 0.080(5) 0.049(3) -0.007(3) -0.013(3) -0.005(4)
C12 0.079(4) 0.078(5) 0.057(4) -0.002(3) -0.021(3) 0.001(4)
C13 0.056(3) 0.058(4) 0.063(4) -0.002(3) -0.014(3) -0.002(3)
C14 0.052(3) 0.055(3) 0.053(3) -0.003(3) -0.005(2) -0.006(3)
C15 0.049(3) 0.051(3) 0.043(3) 0.004(2) -0.006(2) -0.001(2)
C16 0.046(3) 0.056(3) 0.058(3) 0.005(3) 0.001(2) 0.008(3)
C17 0.070(4) 0.054(3) 0.069(4) 0.001(3) -0.008(3) 0.008(3)
C18 0.061(4) 0.048(3) 0.076(4) 0.000(3) -0.007(3) -0.006(3)
C19 0.048(3) 0.058(3) 0.054(3) 0.009(3) -0.005(2) 0.002(3)
C20 0.053(3) 0.041(3) 0.045(3) 0.002(2) -0.001(2) 0.000(2)
C21 0.088(5) 0.093(6) 0.063(4) -0.026(4) -0.013(4) 0.023(4)
C22 0.051(3) 0.051(3) 0.067(4) 0.008(3) -0.003(3) -0.005(3)
C23 0.076(5) 0.150(9) 0.080(5) -0.025(6) -0.006(4) 0.033(6)
C24 0.140(9) 0.086(6) 0.108(7) -0.026(5) -0.004(6) 0.041(6)
C25 0.158(10) 0.192(12) 0.074(6) -0.076(7) -0.040(6) 0.076(9)
C26 0.111(7) 0.118(7) 0.077(5) -0.008(5) -0.041(5) 0.008(6)
C27 0.081(5) 0.058(4) 0.143(8) 0.001(5) -0.001(5) 0.008(4)
C28 0.066(5) 0.059(5) 0.218(12) 0.027(6) 0.016(6) -0.010(4)
C29 0.060(4) 0.112(6) 0.109(6) 0.048(5) -0.013(4) 0.004(4)
C30 0.055(4) 0.160(9) 0.106(6) -0.028(6) 0.009(4) 0.015(5)
C1S 0.235(18) 0.124(11) 0.179(14) 0.058(10) 0.053(13) -0.040(12)

loop_
_atom_type_symbol
_atom_type_description
_atom_type_scat_dispersion_real
_atom_type_scat_dispersion_imag
_atom_type_scat_source
C C 0.0033 0.0016 'International Tables Vol C Tables 4.2.6.8 and 6.1.1.4'
H H 0.0000 0.0000 'International Tables Vol C Tables 4.2.6.8 and 6.1.1.4'
O O 0.0106 0.0060 'International Tables Vol C Tables 4.2.6.8 and 6.1.1.4'
P P 0.1023 0.0942 'International Tables Vol C Tables 4.2.6.8 and 6.1.1.4'
S S 0.1246 0.1234 'International Tables Vol C Tables 4.2.6.8 and 6.1.1.4'
Cl Cl 0.1484 0.1585 'International Tables Vol C Tables 4.2.6.8 and 6.1.1.4'

loop_
_geom_angle_atom_site_label_1
_geom_angle_atom_site_label_2
_geom_angle_atom_site_label_3
_geom_angle
_geom_angle_publ_flag
O4 P O5 97.6(2) y
O4 P O6 105.33(19) y
O4 P O7 101.8(2) y
O4 P O8 95.76(19) y
O4 P O9 177.15(18) y
O5 P O6 91.5(2) y
O5 P O7 85.2(2) y
O5 P O8 166.2(2) y
O5 P O9 80.63(17) y
O6 P O7 152.9(2) y
O6 P O8 88.46(19) y
O6 P O9 77.00(17) y
O7 P O8 88.54(19) y
O7 P O9 75.91(18) y
O8 P O9 85.90(16) y
O9 S O10 117.2(3) y
O9 S C15 109.1(3) ?
O10 S C15 107.3(3) ?
O9 S C14 108.8(3) ?
O10 S C14 109.1(3) ?
C15 S C14 104.6(3) y
C1 O1 C4 107.7(4) ?
C7 O2 C1 109.9(5) ?
C7 O3 C2 110.1(5) ?
C3 O4 P 118.0(3) y
C5 O5 P 107.6(3) y
C6 O6 P 114.3(3) y
C9 O7 P 132.6(4) y
C20 O8 P 131.7(3) y
S O9 P 103.5(2) y
O1 C1 O2 110.8(5) ?
O1 C1 C2 107.2(5) ?
O2 C1 C2 105.3(5) ?
O3 C2 C3 109.3(5) ?
O3 C2 C1 104.1(5) ?
C3 C2 C1 105.6(5) ?
O4 C3 C2 107.2(4) ?
O4 C3 C4 113.1(4) ?
C2 C3 C4 102.8(4) ?
O1 C4 C5 110.4(5) ?
O1 C4 C3 105.3(4) ?
C5 C4 C3 115.5(5) ?
O5 C5 C6 102.7(4) ?
O5 C5 C4 107.7(4) ?
C6 C5 C4 112.9(5) ?
O6 C6 C5 103.9(4) ?
O3 C7 O2 109.5(5) ?
O3 C7 C8 110.3(6) ?
O2 C7 C8 110.5(5) ?
C7 C8 Cl2 111.4(5) ?
C7 C8 Cl1 108.4(5) ?
Cl2 C8 Cl1 110.1(4) ?
C7 C8 Cl3 109.0(5) ?
Cl2 C8 Cl3 108.4(4) ?
Cl1 C8 Cl3 109.5(4) ?
O7 C9 C10 118.2(5) ?
O7 C9 C14 122.0(5) ?
C10 C9 C14 119.5(5) ?
C9 C10 C11 117.6(6) ?
C9 C10 C21 121.9(6) ?
C11 C10 C21 120.5(6) ?
C12 C11 C10 123.8(6) ?
C13 C12 C11 117.3(6) ?
C13 C12 C26 121.4(7) ?
C11 C12 C26 121.3(7) ?
C12 C13 C14 120.6(6) ?
C9 C14 C13 121.2(5) ?
C9 C14 S 122.8(4) ?
C13 C14 S 116.0(5) ?
C16 C15 C20 121.3(5) ?
C16 C15 S 119.4(4) ?
C20 C15 S 119.3(4) ?
C17 C16 C15 120.6(5) ?
C16 C17 C18 117.9(6) ?
C16 C17 C27 122.4(6) ?
C18 C17 C27 119.7(6) ?
C17 C18 C19 124.7(6) ?
C18 C19 C20 115.7(5) ?
C18 C19 C22 119.9(5) ?
C20 C19 C22 124.4(5) ?
O8 C20 C19 121.5(5) ?
O8 C20 C15 118.3(5) ?
C19 C20 C15 119.7(5) ?
C24 C21 C23 111.8(8) ?
C24 C21 C25 106.4(9) ?
C23 C21 C25 106.0(8) ?
C24 C21 C10 112.3(7) ?
C23 C21 C10 108.5(7) ?
C25 C21 C10 111.7(6) ?
C28 C22 C29 107.6(7) ?
C28 C22 C30 108.0(7) ?
C29 C22 C30 108.3(7) ?
C28 C22 C19 112.3(6) ?
C29 C22 C19 109.9(5) ?
C30 C22 C19 110.7(5) ?
Cl1B C1S Cl2B 110.5(13) ?
Cl1A C1S Cl2A 103.8(13) ?

loop_
_geom_bond_atom_site_label_1
_geom_bond_atom_site_label_2
_geom_bond_distance
_geom_bond_publ_flag
P O4 1.603(4) y
P O5 1.649(4) y
P O6 1.631(4) y
P O7 1.629(4) y
P O8 1.684(4) y
P O9 2.660(4) y
S O9 1.438(4) y
S O10 1.440(4) y
S C15 1.753(6) ?
S C14 1.767(6) ?
Cl1 C8 1.764(8) ?
Cl2 C8 1.746(7) ?
Cl3 C8 1.787(7) ?
O1 C1 1.389(8) ?
O1 C4 1.438(7) ?
O2 C7 1.402(9) ?
O2 C1 1.418(8) ?
O3 C7 1.373(8) ?
O3 C2 1.450(7) ?
O4 C3 1.451(6) ?
O5 C5 1.440(7) ?
O6 C6 1.432(7) ?
O7 C9 1.370(7) ?
O8 C20 1.361(6) ?
C1 C2 1.537(8) ?
C2 C3 1.493(8) ?
C3 C4 1.523(8) ?
C4 C5 1.516(8) ?
C5 C6 1.508(8) ?
C7 C8 1.540(9) ?
C9 C10 1.393(8) ?
C9 C14 1.394(8) ?
C10 C11 1.396(9) ?
C10 C21 1.549(10) ?
C11 C12 1.396(11) ?
C12 C13 1.374(9) ?
C12 C26 1.519(10) ?
C13 C14 1.396(8) ?
C15 C16 1.389(8) ?
C15 C20 1.414(8) ?
C16 C17 1.364(9) ?
C17 C18 1.394(10) ?
C17 C27 1.496(10) ?
C18 C19 1.409(9) ?
C19 C20 1.411(8) ?
C19 C22 1.532(8) ?
C21 C24 1.517(14) ?
C21 C23 1.539(13) ?
C21 C25 1.543(10) ?
C22 C28 1.520(10) ?
C22 C29 1.528(9) ?
C22 C30 1.531(11) ?
C1S Cl1B 1.651(16) ?
C1S Cl2B 1.692(13) ?
C1S Cl1A 1.709(14) ?
C1S Cl2A 1.730(16) ?
